data_7718886
loop_
_publ_author_name
'Mart&#xed;-Rujas, Javier'
'Elli, Stefano'
'Famulari, Antonino'

_publ_section_title
;
 <i>In situ</i> X-ray study of breathing-like effect in interlocked
 metal-organic nanocages.
;
_journal_issue 27
_journal_name_full 'Dalton transactions (Cambridge, England : 2003)'
_journal_page_first 10761
_journal_page_last 10768
_journal_paper_doi 10.1039/d5dt01186h
_journal_volume 54
_journal_year 2025
_chemical_formula_sum 'C264 H240 I24 N24 Zn12'
_chemical_formula_weight 7578.83
_space_group_crystal_system trigonal
_space_group_IT_number 148
_space_group_name_Hall '-R 3'
_space_group_name_H-M_alt 'R -3 :H'
_atom_sites_solution_hydrogens geom
_audit_creation_method SHELXL-2017/1
_audit_update_record
;
2025-05-19 deposited with the CCDC.	2025-06-13 downloaded from the CCDC.
;
_cell_angle_alpha 90
_cell_angle_beta 90
_cell_angle_gamma 120
_cell_formula_units_Z 3
_cell_length_a 38.9215(14)
_cell_length_b 38.9215(14)
_cell_length_c 16.2503(6)
_cell_measurement_reflns_used 8432
_cell_measurement_temperature 200(2)
_cell_measurement_theta_max 75.9860
_cell_measurement_theta_min 3.7730
_cell_volume 21319.2(13)
_computing_structure_refinement 'SHELXL-2017/1 (Sheldrick, 2017)'
_computing_structure_solution 'SHELXT 2014/4 (Sheldrick, 2014)'
_diffrn_ambient_temperature 200(2)
_diffrn_measured_fraction_theta_full 0.971
_diffrn_measured_fraction_theta_max 0.907
_diffrn_measurement_device_type 'PhotonJet (Cu) X-ray Source'
_diffrn_radiation_type CuK\a
_diffrn_radiation_wavelength 1.54184
_diffrn_reflns_av_R_equivalents 0.0813
_diffrn_reflns_av_unetI/netI 0.0885
_diffrn_reflns_Laue_measured_fraction_full 0.971
_diffrn_reflns_Laue_measured_fraction_max 0.907
_diffrn_reflns_limit_h_max 45
_diffrn_reflns_limit_h_min -44
_diffrn_reflns_limit_k_max 47
_diffrn_reflns_limit_k_min -45
_diffrn_reflns_limit_l_max 19
_diffrn_reflns_limit_l_min -7
_diffrn_reflns_number 24295
_diffrn_reflns_point_group_measured_fraction_full 0.971
_diffrn_reflns_point_group_measured_fraction_max 0.907
_diffrn_reflns_theta_full 67.684
_diffrn_reflns_theta_max 77.156
_diffrn_reflns_theta_min 3.779
_diffrn_source 'micro-focus sealed X-ray tube'
_exptl_absorpt_coefficient_mu 21.957
_exptl_absorpt_correction_T_max 1.00000
_exptl_absorpt_correction_T_min 0.25255
_exptl_absorpt_correction_type multi-scan
_exptl_crystal_colour 'pale yellow'
_exptl_crystal_density_diffrn 1.771
_exptl_crystal_description block
_exptl_crystal_F_000 10872
_exptl_crystal_size_max 0.15
_exptl_crystal_size_mid 0.1
_exptl_crystal_size_min 0.1
_refine_diff_density_max 2.595
_refine_diff_density_min -1.905
_refine_diff_density_rms 0.208
_refine_ls_extinction_method none
_refine_ls_goodness_of_fit_ref 1.051
_refine_ls_hydrogen_treatment constr
_refine_ls_matrix_type full
_refine_ls_number_parameters 391
_refine_ls_number_reflns 9129
_refine_ls_number_restraints 32
_refine_ls_restrained_S_all 1.050
_refine_ls_R_factor_all 0.1051
_refine_ls_R_factor_gt 0.0763
_refine_ls_shift/su_max 0.081
_refine_ls_shift/su_mean 0.002
_refine_ls_structure_factor_coef Fsqd
_refine_ls_weighting_details 'w=1/[\s^2^(Fo^2^)+(0.1280P)^2^+178.3851P] where P=(Fo^2^+2Fc^2^)/3'
_refine_ls_weighting_scheme calc
_refine_ls_wR_factor_gt 0.2054
_refine_ls_wR_factor_ref 0.2330
_reflns_Friedel_coverage 0.000
_reflns_number_gt 6324
_reflns_number_total 9129
_reflns_threshold_expression 'I > 2\s(I)'
_cod_data_source_file d5dt01186h2.cif
_cod_data_source_block 1_200K
_cod_depositor_comments 'Adding full bibliography for 7718884--7718892.cif.'
_cod_original_cell_volume 21319.2(17)
_cod_database_code 7718886
_shelx_shelxl_version_number 2017/1
_shelx_space_group_comment
;
The symmetry employed for this shelxl refinement is uniquely defined
by the following loop, which should always be used as a source of
symmetry information in preference to the above space-group names.
They are only intended as comments.
;

loop_
_space_group_symop_operation_xyz
'x, y, z'
'-y, x-y, z'
'-x+y, -x, z'
'x+2/3, y+1/3, z+1/3'
'-y+2/3, x-y+1/3, z+1/3'
'-x+y+2/3, -x+1/3, z+1/3'
'x+1/3, y+2/3, z+2/3'
'-y+1/3, x-y+2/3, z+2/3'
'-x+y+1/3, -x+2/3, z+2/3'
'-x, -y, -z'
'y, -x+y, -z'
'x-y, x, -z'
'-x+2/3, -y+1/3, -z+1/3'
'y+2/3, -x+y+1/3, -z+1/3'
'x-y+2/3, x+1/3, -z+1/3'
'-x+1/3, -y+2/3, -z+2/3'
'y+1/3, -x+y+2/3, -z+2/3'
'x-y+1/3, x+2/3, -z+2/3'

loop_
_atom_site_label
_atom_site_type_symbol
_atom_site_fract_x
_atom_site_fract_y
_atom_site_fract_z
_atom_site_U_iso_or_equiv
_atom_site_adp_type
_atom_site_occupancy
_atom_site_site_symmetry_order
_atom_site_calc_flag
_atom_site_refinement_flags_posn
_atom_site_refinement_flags_adp
_atom_site_refinement_flags_occupancy
_atom_site_disorder_assembly
_atom_site_disorder_group
I1 I 0.26374(2) 0.96678(2) 0.81239(4) 0.0564(2) Uani 1 1 d . . . . .
I2 I 0.40727(3) 1.16730(3) 1.56413(5) 0.0685(3) Uani 1 1 d . . . . .
I3 I 0.27793(3) 1.04237(3) 0.59115(4) 0.0706(3) Uani 1 1 d . . . . .
I4 I 0.45044(3) 1.10220(3) 1.40905(5) 0.0675(3) Uani 1 1 d . . . . .
Zn5 Zn 0.30465(4) 1.02807(4) 0.72182(7) 0.0381(3) Uani 1 1 d . . . . .
Zn6 Zn 0.44663(4) 1.16442(4) 1.44401(8) 0.0465(3) Uani 1 1 d . . . . .
N3 N 0.3242(2) 1.0764(2) 0.7983(4) 0.0402(18) Uani 1 1 d . . . . .
N4 N 0.3564(2) 1.0282(2) 0.6980(4) 0.0360(16) Uani 1 1 d . . . . .
N1 N 0.4281(2) 1.1793(2) 1.3376(4) 0.0398(17) Uani 1 1 d . . . . .
C9 C 0.4676(3) 1.0357(3) 0.6520(5) 0.0351(19) Uani 1 1 d . . . . .
C13 C 0.4016(3) 1.1926(2) 1.1915(6) 0.040(2) Uani 1 1 d . . . . .
C25 C 0.4290(3) 1.0329(3) 0.6685(5) 0.038(2) Uani 1 1 d . . . . .
C19 C 0.3501(3) 1.1400(3) 0.9091(5) 0.040(2) Uani 1 1 d . . . . .
C29 C 0.3642(3) 1.0009(3) 0.7290(5) 0.041(2) Uani 1 1 d . . . . .
H29 H 0.344588 0.980051 0.761677 0.049 Uiso 1 1 calc R U . . .
C10 C 0.3587(3) 1.2055(3) 0.9539(5) 0.040(2) Uani 1 1 d . . . . .
H10 H 0.349099 1.208223 0.902039 0.048 Uiso 1 1 calc R U . . .
C12 C 0.3762(3) 1.1686(3) 1.0477(6) 0.045(2) Uani 1 1 d . . . . .
H12 H 0.378216 1.145785 1.059470 0.054 Uiso 1 1 calc R U . . .
C8 C 0.4856(3) 1.0494(3) 0.5754(5) 0.038(2) Uani 1 1 d . . . . .
H8 H 0.472419 1.055839 0.534126 0.046 Uiso 1 1 calc R U . . .
C7 C 0.3868(3) 1.1980(3) 1.1075(5) 0.038(2) Uani 1 1 d . . . . .
C30 C 0.3996(3) 1.0020(3) 0.7152(5) 0.0378(19) Uani 1 1 d . . . . .
H30 H 0.404081 0.981961 0.737235 0.045 Uiso 1 1 calc R U . . .
C11 C 0.3626(3) 1.1727(3) 0.9699(5) 0.039(2) Uani 1 1 d . . . . .
C18 C 0.3955(3) 1.2066(3) 1.2610(6) 0.046(2) Uani 1 1 d . . . . .
H18 H 0.382240 1.221499 1.260679 0.055 Uiso 1 1 calc R U . . .
N2 N 0.5059(3) 1.2093(3) 1.4529(6) 0.059(2) Uani 1 1 d . . . . .
C27 C 0.3841(3) 1.0573(3) 0.6529(6) 0.046(2) Uani 1 1 d . . . . .
H27 H 0.378441 1.076367 0.630065 0.055 Uiso 1 1 calc R U . . .
C26 C 0.4203(3) 1.0612(3) 0.6379(6) 0.045(2) Uani 1 1 d . . . . .
H26 H 0.439496 1.083001 0.606727 0.054 Uiso 1 1 calc R U . . .
C17 C 0.4089(3) 1.1989(3) 1.3351(6) 0.047(2) Uani 1 1 d . . . . .
H17 H 0.403872 1.208235 1.385095 0.057 Uiso 1 1 calc R U . . .
C15 C 0.4349(4) 1.1668(4) 1.2662(6) 0.052(3) Uani 1 1 d . . . . .
H15 H 0.448532 1.152266 1.267394 0.062 Uiso 1 1 calc R U . . .
C21 C 0.3315(4) 1.1122(4) 0.7747(6) 0.060(3) Uani 1 1 d . . . . .
H21 H 0.327040 1.115783 0.718645 0.072 Uiso 1 1 calc R U . . .
C20 C 0.3452(4) 1.1447(4) 0.8270(6) 0.060(3) Uani 1 1 d . . . . .
H20 H 0.351119 1.169919 0.806199 0.072 Uiso 1 1 calc R U . . .
C14 C 0.4236(4) 1.1737(4) 1.1926(7) 0.057(3) Uani 1 1 d . . . . .
H14 H 0.430559 1.165791 1.142930 0.068 Uiso 1 1 calc R U . . .
C23 C 0.3288(6) 1.0726(4) 0.8774(8) 0.096(6) Uani 1 1 d . . . . .
H23 H 0.324262 1.047561 0.896286 0.115 Uiso 1 1 calc R U . . .
C38 C 0.6272(3) 1.3024(3) 1.4549(8) 0.059(3) Uani 1 1 d . . . . .
C31 C 0.5849(3) 1.2701(4) 1.4537(8) 0.060(3) Uani 1 1 d . . . . .
C37 C 0.6358(4) 1.3419(4) 1.4567(9) 0.063(3) Uani 1 1 d . . . . .
H37 H 0.614852 1.347757 1.459113 0.075 Uiso 1 1 calc R U . . .
C24 C 0.3396(5) 1.1019(4) 0.9339(7) 0.077(5) Uani 1 1 d . . . . .
H24 H 0.340037 1.096267 0.990677 0.093 Uiso 1 1 calc R U . . .
C33 C 0.5336(4) 1.2069(4) 1.4052(9) 0.069(3) Uani 1 1 d . . . . .
H33 H 0.525786 1.184151 1.371807 0.082 Uiso 1 1 calc R U . . .
C32 C 0.5726(4) 1.2371(4) 1.4047(9) 0.067(3) Uani 1 1 d . . . . .
H32 H 0.591182 1.235114 1.370147 0.080 Uiso 1 1 calc R U . . .
C35 C 0.5182(4) 1.2402(4) 1.5005(10) 0.075(4) Uani 1 1 d . . . . .
H35 H 0.499343 1.241706 1.535209 0.090 Uiso 1 1 calc R U . . .
C36 C 0.5577(4) 1.2715(4) 1.5034(11) 0.079(4) Uani 1 1 d . . . . .
H36 H 0.565125 1.293318 1.539534 0.095 Uiso 1 1 calc R U . . .
C4C C 0.6553(12) 0.1862(9) 0.501(2) 0.200 Uiso 1 1 d D U . . .
H4C H 0.667330 0.198133 0.450328 0.240 Uiso 1 1 calc R U . . .
C7C C 0.6519(9) 0.1506(9) 0.627(2) 0.200 Uiso 1 1 d D U . . .
H7C H 0.662042 0.138240 0.662581 0.240 Uiso 1 1 calc R U . . .
C8C C 0.6166(9) 0.1501(8) 0.6476(19) 0.200 Uiso 1 1 d D U . . .
H8C H 0.603588 0.138370 0.697930 0.240 Uiso 1 1 calc R U . . .
C6C C 0.7083(10) 0.1703(10) 0.520(2) 0.200 Uiso 1 1 d D U . . .
H6C1 H 0.716303 0.185558 0.468833 0.300 Uiso 1 1 calc R U . . .
H6C2 H 0.730040 0.182582 0.560104 0.300 Uiso 1 1 calc R U . . .
H6C3 H 0.702288 0.143038 0.509063 0.300 Uiso 1 1 calc R U . . .
C5C C 0.6722(10) 0.1696(9) 0.554(2) 0.200 Uiso 1 1 d D U . . .
C3C C 0.6217(9) 0.1840(9) 0.5263(17) 0.200 Uiso 1 1 d D U . . .
H3C H 0.611352 0.196299 0.491470 0.240 Uiso 1 1 calc R U . . .
C2C C 0.6002(8) 0.1665(8) 0.5958(17) 0.200 Uiso 1 1 d D U . . .
C1C C 0.5627(8) 0.1661(10) 0.616(2) 0.200 Uiso 1 1 d D U . . .
H1C1 H 0.552033 0.152138 0.668056 0.300 Uiso 1 1 calc R U . . .
H1C2 H 0.567996 0.193472 0.620930 0.300 Uiso 1 1 calc R U . . .
H1C3 H 0.543247 0.152578 0.571971 0.300 Uiso 1 1 calc R U . . .
C1A C 0.6179(10) 0.1197(9) 0.880(2) 0.200 Uiso 1 1 d D U . . .
H1A1 H 0.591213 0.096362 0.882011 0.300 Uiso 1 1 calc R U . . .
H1A2 H 0.629467 0.121714 0.825621 0.300 Uiso 1 1 calc R U . . .
H1A3 H 0.634579 0.117198 0.922052 0.300 Uiso 1 1 calc R U . . .
C3A C 0.6493(11) 0.1936(8) 0.8974(16) 0.200 Uiso 1 1 d D U . . .
H3A H 0.673952 0.194845 0.886717 0.240 Uiso 1 1 calc R U . . .
C4A C 0.6503(11) 0.2301(10) 0.9130(17) 0.200 Uiso 1 1 d D U . . .
H4A H 0.674572 0.254648 0.913447 0.240 Uiso 1 1 calc R U . . .
C8A C 0.6126(10) 0.2650(8) 0.947(2) 0.200 Uiso 1 1 d D U . . .
H8A1 H 0.584938 0.258185 0.955020 0.300 Uiso 1 1 calc R U . . .
H8A2 H 0.627858 0.277292 0.996743 0.300 Uiso 1 1 calc R U . . .
H8A3 H 0.623916 0.283719 0.900686 0.300 Uiso 1 1 calc R U . . .
C7A C 0.5789(10) 0.1537(10) 0.913(2) 0.200 Uiso 1 1 d D U . . .
H7A H 0.554516 0.129284 0.911075 0.240 Uiso 1 1 calc R U . . .
C6A C 0.5804(11) 0.1903(8) 0.933(2) 0.200 Uiso 1 1 d D U . . .
H6A H 0.556546 0.188808 0.952080 0.240 Uiso 1 1 calc R U . . .
C5A C 0.6142(9) 0.2283(9) 0.928(2) 0.200 Uiso 1 1 d D U . . .
C2A C 0.6153(9) 0.1561(9) 0.897(2) 0.200 Uiso 1 1 d D U . . .

loop_
_atom_site_aniso_label
_atom_site_aniso_U_11
_atom_site_aniso_U_22
_atom_site_aniso_U_33
_atom_site_aniso_U_23
_atom_site_aniso_U_13
_atom_site_aniso_U_12
I1 0.0447(4) 0.0640(5) 0.0466(4) -0.0058(3) 0.0039(3) 0.0168(3)
I2 0.0766(6) 0.0749(6) 0.0492(4) 0.0140(3) 0.0099(3) 0.0344(4)
I3 0.0702(5) 0.1201(8) 0.0309(3) -0.0070(4) -0.0132(3) 0.0547(5)
I4 0.0828(6) 0.0600(5) 0.0697(5) 0.0198(4) 0.0005(4) 0.0431(4)
Zn5 0.0364(6) 0.0561(8) 0.0264(5) -0.0149(5) -0.0052(4) 0.0265(6)
Zn6 0.0423(7) 0.0479(8) 0.0391(7) 0.0115(5) -0.0086(5) 0.0150(6)
N3 0.049(5) 0.050(5) 0.031(4) -0.016(3) -0.017(3) 0.032(4)
N4 0.036(4) 0.049(4) 0.030(3) -0.004(3) 0.005(3) 0.026(4)
N1 0.047(4) 0.035(4) 0.033(4) 0.000(3) -0.014(3) 0.017(4)
C9 0.040(5) 0.049(5) 0.027(4) 0.009(3) 0.010(3) 0.031(4)
C13 0.048(5) 0.018(4) 0.052(5) -0.009(3) -0.020(4) 0.015(4)
C25 0.042(5) 0.054(6) 0.025(4) 0.006(4) 0.009(3) 0.031(4)
C19 0.059(6) 0.042(5) 0.025(4) -0.004(3) -0.013(4) 0.030(5)
C29 0.049(5) 0.047(5) 0.035(4) 0.003(4) 0.008(4) 0.031(5)
C10 0.061(6) 0.038(5) 0.027(4) -0.002(3) -0.010(4) 0.030(5)
C12 0.067(7) 0.036(5) 0.038(5) -0.009(4) -0.016(4) 0.031(5)
C8 0.045(5) 0.053(6) 0.031(4) 0.012(4) 0.008(4) 0.036(5)
C7 0.055(6) 0.037(5) 0.024(4) -0.007(3) -0.014(4) 0.025(4)
C30 0.044(5) 0.040(5) 0.036(4) 0.010(4) 0.011(4) 0.025(4)
C11 0.053(6) 0.032(5) 0.032(4) -0.006(3) -0.012(4) 0.022(4)
C18 0.066(7) 0.040(5) 0.036(5) 0.000(4) -0.014(4) 0.030(5)
N2 0.054(6) 0.050(6) 0.060(5) 0.006(4) -0.007(4) 0.018(5)
C27 0.054(6) 0.054(6) 0.044(5) 0.009(4) 0.012(4) 0.039(5)
C26 0.044(5) 0.051(6) 0.048(5) 0.019(4) 0.011(4) 0.029(5)
C17 0.060(6) 0.048(6) 0.032(5) 0.003(4) -0.004(4) 0.025(5)
C15 0.062(7) 0.062(7) 0.044(5) 0.000(5) -0.008(5) 0.041(6)
C21 0.093(9) 0.058(7) 0.029(5) -0.015(4) -0.022(5) 0.037(7)
C20 0.100(10) 0.061(7) 0.037(5) -0.010(5) -0.016(5) 0.054(7)
C14 0.085(8) 0.065(7) 0.041(5) -0.007(5) -0.022(5) 0.053(7)
C23 0.193(19) 0.070(9) 0.048(7) -0.032(6) -0.068(9) 0.084(11)
C38 0.039(6) 0.043(6) 0.091(9) -0.003(5) -0.002(5) 0.018(5)
C31 0.040(6) 0.054(7) 0.088(8) 0.001(6) -0.002(5) 0.023(5)
C37 0.043(6) 0.045(6) 0.099(9) 0.005(6) 0.002(6) 0.022(5)
C24 0.139(13) 0.052(7) 0.044(6) -0.018(5) -0.048(7) 0.049(8)
C33 0.062(8) 0.056(7) 0.072(8) -0.003(6) -0.002(6) 0.017(6)
C32 0.050(7) 0.069(8) 0.078(8) 0.002(6) -0.002(6) 0.028(6)
C35 0.049(7) 0.060(8) 0.112(11) -0.013(7) 0.008(7) 0.024(6)
C36 0.050(7) 0.062(8) 0.117(12) -0.009(8) -0.004(7) 0.022(6)

loop_
_atom_type_symbol
_atom_type_description
_atom_type_scat_dispersion_real
_atom_type_scat_dispersion_imag
_atom_type_scat_source
C C 0.0181 0.0091 'International Tables Vol C Tables 4.2.6.8 and 6.1.1.4'
H H 0.0000 0.0000 'International Tables Vol C Tables 4.2.6.8 and 6.1.1.4'
I I -0.3257 6.8362 'International Tables Vol C Tables 4.2.6.8 and 6.1.1.4'
Zn Zn -1.5491 0.6778 'International Tables Vol C Tables 4.2.6.8 and 6.1.1.4'
N N 0.0311 0.0180 'International Tables Vol C Tables 4.2.6.8 and 6.1.1.4'

loop_
_geom_angle_atom_site_label_1
_geom_angle_atom_site_label_2
_geom_angle_atom_site_label_3
_geom_angle
_geom_angle_site_symmetry_1
_geom_angle_site_symmetry_3
_geom_angle_publ_flag
N4 Zn5 N3 101.4(3) . . ?
N4 Zn5 I3 110.5(2) . . ?
N3 Zn5 I3 108.0(2) . . ?
N4 Zn5 I1 105.3(2) . . ?
N3 Zn5 I1 106.1(2) . . ?
I3 Zn5 I1 123.35(6) . . ?
N1 Zn6 N2 102.6(4) . . ?
N1 Zn6 I2 109.3(3) . . ?
N2 Zn6 I2 110.6(3) . . ?
N1 Zn6 I4 105.8(2) . . ?
N2 Zn6 I4 104.1(3) . . ?
I2 Zn6 I4 122.53(6) . . ?
C23 N3 C21 115.4(9) . . ?
C23 N3 Zn5 119.7(8) . . ?
C21 N3 Zn5 124.8(6) . . ?
C27 N4 C29 118.2(8) . . ?
C27 N4 Zn5 119.1(6) . . ?
C29 N4 Zn5 122.6(6) . . ?
C17 N1 C15 117.4(8) . . ?
C17 N1 Zn6 124.8(6) . . ?
C15 N1 Zn6 117.7(7) . . ?
C8 C9 C10 120.0(8) . 18_656 ?
C8 C9 C25 119.2(8) . . ?
C10 C9 C25 120.8(7) 18_656 . ?
C18 C13 C14 119.7(9) . . ?
C18 C13 C7 123.0(9) . . ?
C14 C13 C7 117.3(9) . . ?
C26 C25 C30 117.0(8) . . ?
C26 C25 C9 121.1(8) . . ?
C30 C25 C9 121.9(8) . . ?
C20 C19 C24 116.0(9) . . ?
C20 C19 C11 122.6(9) . . ?
C24 C19 C11 121.2(8) . . ?
N4 C29 C30 122.3(9) . . ?
C11 C10 C9 119.8(8) . 17_456 ?
C7 C12 C11 120.4(8) . . ?
C7 C8 C9 120.4(8) 18_656 . ?
C8 C7 C12 119.7(8) 17_456 . ?
C8 C7 C13 121.2(7) 17_456 . ?
C12 C7 C13 119.0(8) . . ?
C29 C30 C25 119.5(9) . . ?
C10 C11 C12 119.6(8) . . ?
C10 C11 C19 121.7(8) . . ?
C12 C11 C19 118.6(8) . . ?
C13 C18 C17 118.7(10) . . ?
C35 N2 C33 117.4(11) . . ?
C35 N2 Zn6 123.7(9) . . ?
C33 N2 Zn6 118.8(8) . . ?
N4 C27 C26 123.3(9) . . ?
C27 C26 C25 119.7(9) . . ?
N1 C17 C18 122.2(9) . . ?
N1 C15 C14 123.8(11) . . ?
N3 C21 C20 124.0(9) . . ?
C19 C20 C21 119.3(11) . . ?
C15 C14 C13 117.9(11) . . ?
N3 C23 C24 124.6(12) . . ?
C37 C38 C37 119.8(12) 2_775 . ?
C37 C38 C31 121.2(11) 2_775 . ?
C37 C38 C31 118.9(11) . . ?
C36 C31 C32 117.8(12) . . ?
C36 C31 C38 121.0(12) . . ?
C32 C31 C38 121.1(12) . . ?
C38 C37 C38 120.1(11) 3_575 . ?
C23 C24 C19 120.3(11) . . ?
N2 C33 C32 121.0(13) . . ?
C31 C32 C33 120.9(13) . . ?
N2 C35 C36 123.9(13) . . ?
C31 C36 C35 118.9(14) . . ?
C3C C4C C5C 117(4) . . ?
C8C C7C C5C 119(3) . . ?
C7C C8C C2C 122(3) . . ?
C7C C5C C6C 126(3) . . ?
C7C C5C C4C 119(4) . . ?
C6C C5C C4C 114(3) . . ?
C2C C3C C4C 128(3) . . ?
C3C C2C C8C 115.1(16) . . ?
C3C C2C C1C 122.5(17) . . ?
C8C C2C C1C 122.4(17) . . ?
C2A C3A C4A 126(3) . . ?
C5A C4A C3A 117(3) . . ?
C2A C7A C6A 116(3) . . ?
C5A C6A C7A 126(3) . . ?
C4A C5A C6A 117(3) . . ?
C4A C5A C8A 121(2) . . ?
C6A C5A C8A 122(2) . . ?
C3A C2A C7A 118(3) . . ?
C3A C2A C1A 121(2) . . ?
C7A C2A C1A 121(2) . . ?

loop_
_geom_bond_atom_site_label_1
_geom_bond_atom_site_label_2
_geom_bond_distance
_geom_bond_site_symmetry_2
_geom_bond_publ_flag
I1 Zn5 2.5680(15) . ?
I2 Zn6 2.5182(17) . ?
I3 Zn5 2.5455(13) . ?
I4 Zn6 2.5630(17) . ?
Zn5 N4 2.047(7) . ?
Zn5 N3 2.057(7) . ?
Zn6 N1 2.065(7) . ?
Zn6 N2 2.089(10) . ?
N3 C23 1.318(14) . ?
N3 C21 1.332(14) . ?
N4 C27 1.327(13) . ?
N4 C29 1.342(12) . ?
N1 C17 1.309(14) . ?
N1 C15 1.334(14) . ?
C9 C8 1.397(12) . ?
C9 C10 1.406(12) 18_656 ?
C9 C25 1.474(12) . ?
C13 C18 1.327(14) . ?
C13 C14 1.379(15) . ?
C13 C7 1.536(12) . ?
C25 C26 1.396(13) . ?
C25 C30 1.398(13) . ?
C19 C20 1.373(13) . ?
C19 C24 1.389(15) . ?
C19 C11 1.488(12) . ?
C29 C30 1.376(13) . ?
C10 C11 1.381(13) . ?
C12 C7 1.395(12) . ?
C12 C11 1.411(13) . ?
C8 C7 1.378(13) 18_656 ?
C18 C17 1.402(13) . ?
N2 C35 1.304(17) . ?
N2 C33 1.367(18) . ?
C27 C26 1.361(14) . ?
C15 C14 1.348(14) . ?
C21 C20 1.390(15) . ?
C23 C24 1.356(16) . ?
C38 C37 1.399(17) 2_775 ?
C38 C37 1.402(17) . ?
C38 C31 1.489(16) . ?
C31 C36 1.35(2) . ?
C31 C32 1.378(19) . ?
C33 C32 1.379(19) . ?
C35 C36 1.41(2) . ?
C4C C3C 1.33(5) . ?
C4C C5C 1.419(19) . ?
C7C C8C 1.405(19) . ?
C7C C5C 1.414(19) . ?
C8C C2C 1.387(17) . ?
C6C C5C 1.503(19) . ?
C3C C2C 1.368(17) . ?
C2C C1C 1.491(17) . ?
C1A C2A 1.490(18) . ?
C3A C2A 1.397(18) . ?
C3A C4A 1.426(18) . ?
C4A C5A 1.393(18) . ?
C8A C5A 1.495(18) . ?
C7A C2A 1.402(18) . ?
C7A C6A 1.434(18) . ?
C6A C5A 1.406(18) . ?
